data_4000146
_journal_name_full 'Chemistry of Materials'
_journal_paper_doi 10.1021/cm0107777
_journal_year 2002
_chemical_formula_sum 'C8 H14 F6 N2 O4 S2'
_chemical_formula_weight 380.33
_chemical_melting_point 132
_chemical_name_systematic
;
 N,N-Dimethylpyrrolidinium bis(trifluoromethylsulphonyl)amide
;
_space_group_IT_number 14
_symmetry_cell_setting monoclinic
_symmetry_space_group_name_Hall '-P 2ybc'
_symmetry_space_group_name_H-M 'P 1 21/c 1'
_atom_sites_solution_hydrogens geom
_atom_sites_solution_primary direct
_atom_sites_solution_secondary difmap
_cell_angle_alpha 90.00
_cell_angle_beta 98.785(2)
_cell_angle_gamma 90.00
_cell_formula_units_Z 4
_cell_length_a 8.5034(2)
_cell_length_b 13.8305(4)
_cell_length_c 12.8083(3)
_cell_measurement_temperature 123(2)
_cell_volume 1488.66(7)
_diffrn_ambient_temperature 123(2)
_diffrn_detector_area_resol_mean ?
_diffrn_measurement_device_type 'Enraf Nonius CCD'
_diffrn_measurement_method '1 deg scans in phi and omega'
_diffrn_radiation_monochromator graphite
_diffrn_radiation_source 'fine-focus sealed tube'
_diffrn_radiation_type MoK\a
_diffrn_radiation_wavelength 0.71073
_diffrn_reflns_av_R_equivalents 0.0442
_diffrn_reflns_av_sigmaI/netI 0.0424
_diffrn_reflns_limit_h_max 11
_diffrn_reflns_limit_h_min -10
_diffrn_reflns_limit_k_max 18
_diffrn_reflns_limit_k_min -18
_diffrn_reflns_limit_l_max 16
_diffrn_reflns_limit_l_min -16
_diffrn_reflns_number 19538
_diffrn_reflns_theta_max 27.86
_diffrn_reflns_theta_min 2.42
_diffrn_standards_decay_% ?
_diffrn_standards_interval_count ?
_diffrn_standards_interval_time ?
_diffrn_standards_number ?
_exptl_absorpt_coefficient_mu 0.441
_exptl_absorpt_correction_T_max ?
_exptl_absorpt_correction_T_min ?
_exptl_absorpt_correction_type ?
_exptl_absorpt_process_details none
_exptl_crystal_colour colourless
_exptl_crystal_density_diffrn 1.697
_exptl_crystal_density_meas ?
_exptl_crystal_density_method 'not measured'
_exptl_crystal_description prismatic
_exptl_crystal_F_000 776
_exptl_crystal_size_max 0.25
_exptl_crystal_size_mid 0.20
_exptl_crystal_size_min 0.13
_refine_ls_extinction_coef ?
_refine_ls_extinction_method none
_refine_ls_goodness_of_fit_ref 1.032
_refine_ls_hydrogen_treatment mixed
_refine_ls_matrix_type full
_refine_ls_number_parameters 255
_refine_ls_number_reflns 3508
_refine_ls_number_restraints 0
_refine_ls_restrained_S_all 1.032
_refine_ls_R_factor_all 0.0613
_refine_ls_R_factor_gt 0.0367
_refine_ls_shift/su_max 0.001
_refine_ls_shift/su_mean 0.000
_refine_ls_structure_factor_coef Fsqd
_refine_ls_weighting_details 'calc w=1/[\s^2^(Fo^2^)+(0.0278P)^2^+0.8804P] where P=(Fo^2^+2Fc^2^)/3'
_refine_ls_weighting_scheme calc
_refine_ls_wR_factor_gt 0.0722
_refine_ls_wR_factor_ref 0.0794
_reflns_number_gt 2634
_reflns_number_total 3508
_reflns_threshold_expression >2sigma(I)
_cod_original_sg_symbol_H-M P21/c
_cod_database_code 4000146

loop_
_symmetry_equiv_pos_as_xyz
'x, y, z'
'-x, y+1/2, -z+1/2'
'-x, -y, -z'
'x, -y-1/2, z-1/2'

loop_
_atom_site_label
_atom_site_type_symbol
_atom_site_fract_x
_atom_site_fract_y
_atom_site_fract_z
_atom_site_U_iso_or_equiv
_atom_site_adp_type
_atom_site_occupancy
_atom_site_symmetry_multiplicity
_atom_site_calc_flag
_atom_site_refinement_flags
_atom_site_disorder_assembly
_atom_site_disorder_group
S1 S 0.80566(5) 0.29968(3) 0.75258(4) 0.02315(12) Uani 1 1 d . . .
F1 F 0.76523(17) 0.30636(9) 0.95084(10) 0.0482(4) Uani 1 1 d . . .
O1 O 0.78296(17) 0.36890(10) 0.66935(11) 0.0355(4) Uani 1 1 d . . .
N1 N 1.26812(16) 0.34497(11) 0.49220(11) 0.0189(3) Uani 1 1 d . . .
C1 C 1.2945(2) 0.24979(14) 0.43989(15) 0.0243(4) Uani 1 1 d . . .
S2 S 0.67481(5) 0.11793(3) 0.78139(4) 0.02141(12) Uani 1 1 d . . .
F2 F 0.61160(16) 0.40090(10) 0.84999(11) 0.0500(4) Uani 1 1 d . . .
O2 O 0.96135(15) 0.26203(10) 0.78594(12) 0.0342(3) Uani 1 1 d . . .
N2 N 0.66731(17) 0.22241(11) 0.73190(12) 0.0226(3) Uani 1 1 d . . .
C2 C 1.2791(4) 0.17310(17) 0.5223(2) 0.0412(6) Uani 1 1 d . . .
F3 F 0.85820(18) 0.43673(10) 0.89279(13) 0.0587(4) Uani 1 1 d . . .
O3 O 0.51591(16) 0.08638(10) 0.78535(11) 0.0324(3) Uani 1 1 d . . .
C3 C 1.2021(3) 0.22178(16) 0.60862(19) 0.0349(5) Uani 1 1 d . . .
F4 F 0.74477(16) -0.04976(8) 0.70931(9) 0.0387(3) Uani 1 1 d . . .
O4 O 0.79281(17) 0.10091(10) 0.87158(10) 0.0310(3) Uani 1 1 d . . .
C4 C 1.1477(2) 0.31950(15) 0.56303(16) 0.0266(4) Uani 1 1 d . . .
F5 F 0.63849(14) 0.04799(8) 0.58841(9) 0.0341(3) Uani 1 1 d . . .
C5 C 1.4210(2) 0.37780(16) 0.55576(18) 0.0285(4) Uani 1 1 d . . .
F6 F 0.88182(14) 0.06775(9) 0.65914(10) 0.0401(3) Uani 1 1 d . . .
C6 C 1.2061(3) 0.42190(16) 0.41499(18) 0.0304(5) Uani 1 1 d . . .
C7 C 0.7569(2) 0.36485(15) 0.86792(17) 0.0327(5) Uani 1 1 d . . .
C8 C 0.7385(2) 0.04248(14) 0.67814(15) 0.0257(4) Uani 1 1 d . . .
H1A H 1.213(3) 0.2450(16) 0.3833(18) 0.036(6) Uiso 1 1 d . . .
H2A H 1.217(3) 0.123(2) 0.488(2) 0.069(9) Uiso 1 1 d . . .
H3A H 1.118(3) 0.1835(18) 0.6286(19) 0.050(7) Uiso 1 1 d . . .
H4A H 1.047(3) 0.3148(15) 0.5205(16) 0.028(5) Uiso 1 1 d . . .
H5A H 1.461(2) 0.3260(17) 0.6034(17) 0.034(6) Uiso 1 1 d . . .
H6A H 1.282(2) 0.4323(15) 0.3695(17) 0.030(6) Uiso 1 1 d . . .
H1B H 1.391(2) 0.2512(15) 0.4158(16) 0.027(5) Uiso 1 1 d . . .
H2B H 1.374(4) 0.149(2) 0.548(2) 0.064(9) Uiso 1 1 d . . .
H3B H 1.275(3) 0.2286(17) 0.670(2) 0.044(7) Uiso 1 1 d . . .
H4B H 1.143(2) 0.3725(16) 0.6113(18) 0.034(6) Uiso 1 1 d . . .
H5B H 1.493(3) 0.3891(16) 0.5058(18) 0.033(6) Uiso 1 1 d . . .
H6B H 1.191(3) 0.4806(17) 0.4539(18) 0.038(6) Uiso 1 1 d . . .
H5C H 1.398(3) 0.4337(17) 0.5931(18) 0.034(6) Uiso 1 1 d . . .
H6C H 1.105(3) 0.3999(17) 0.3736(19) 0.045(7) Uiso 1 1 d . . .

loop_
_atom_site_aniso_label
_atom_site_aniso_U_11
_atom_site_aniso_U_22
_atom_site_aniso_U_33
_atom_site_aniso_U_23
_atom_site_aniso_U_13
_atom_site_aniso_U_12
S1 0.0216(2) 0.0201(2) 0.0276(3) 0.00229(19) 0.00349(18) -0.00043(19)
F1 0.0778(10) 0.0391(7) 0.0286(7) -0.0025(6) 0.0109(6) 0.0100(7)
O1 0.0415(9) 0.0271(8) 0.0371(8) 0.0105(6) 0.0034(7) -0.0063(7)
N1 0.0178(7) 0.0194(8) 0.0197(8) -0.0020(6) 0.0037(6) 0.0000(6)
C1 0.0254(10) 0.0253(10) 0.0222(10) -0.0070(8) 0.0039(8) 0.0016(8)
S2 0.0254(2) 0.0186(2) 0.0213(2) 0.00214(18) 0.00672(18) 0.00103(19)
F2 0.0448(8) 0.0435(8) 0.0634(9) -0.0068(7) 0.0137(7) 0.0193(7)
O2 0.0185(7) 0.0330(8) 0.0503(9) 0.0001(7) 0.0028(6) 0.0019(6)
N2 0.0219(8) 0.0174(8) 0.0273(9) 0.0031(6) -0.0006(6) 0.0001(6)
C2 0.0582(16) 0.0254(12) 0.0415(14) 0.0029(10) 0.0122(12) 0.0092(12)
F3 0.0654(10) 0.0411(8) 0.0701(10) -0.0271(7) 0.0120(8) -0.0205(7)
O3 0.0294(7) 0.0286(7) 0.0427(9) 0.0012(6) 0.0169(6) -0.0044(6)
C3 0.0417(13) 0.0327(12) 0.0332(12) 0.0065(10) 0.0144(10) -0.0036(10)
F4 0.0614(8) 0.0191(6) 0.0366(7) 0.0020(5) 0.0103(6) 0.0088(6)
O4 0.0412(8) 0.0277(7) 0.0226(7) 0.0062(6) -0.0004(6) 0.0025(6)
C4 0.0256(11) 0.0278(11) 0.0292(11) -0.0042(9) 0.0129(9) -0.0025(9)
F5 0.0455(7) 0.0324(6) 0.0233(6) -0.0016(5) 0.0016(5) 0.0018(5)
C5 0.0251(10) 0.0274(11) 0.0317(11) -0.0062(10) 0.0007(9) -0.0065(9)
F6 0.0320(6) 0.0440(8) 0.0489(8) -0.0068(6) 0.0209(6) 0.0014(6)
C6 0.0293(11) 0.0279(11) 0.0348(12) 0.0094(9) 0.0070(10) 0.0063(9)
C7 0.0343(12) 0.0241(10) 0.0390(12) -0.0047(9) 0.0030(9) -0.0006(9)
C8 0.0297(10) 0.0212(9) 0.0272(10) 0.0020(8) 0.0077(8) 0.0022(8)
